data_7223468
loop_
_publ_author_name
'Yang, Liangru'
'Yuan, Jinwei'
'Mao, Pu'
'Guo, Qi'

_publ_section_title
;
 Chelating Palladium Complexes Containing Pyridine/pyrimidine Hydroxyalkyl
 Di-functionalized N-Heterocyclic Carbenes: Synthesis, Structure, and
 Catalytic Activity towards C-H Activation
;
_journal_name_full 'RSC Adv.'
_journal_paper_doi 10.1039/C5RA21183B
_journal_year 2015
_chemical_absolute_configuration ad
_chemical_formula_moiety 'C17 H17 Br2 N3 O Pd'
_chemical_formula_sum 'C17 H17 Br2 N3 O Pd'
_chemical_formula_weight 545.56
_chemical_name_systematic
;
 ? 
;
_space_group_crystal_system monoclinic
_space_group_IT_number 4
_space_group_name_Hall 'P 2yb'
_space_group_name_H-M_alt 'P 1 21 1'
_symmetry_space_group_name_Hall 'P 2yb'
_symmetry_space_group_name_H-M 'P 1 21 1'
_atom_sites_solution_hydrogens geom
_atom_sites_solution_primary iterative
_atom_sites_solution_secondary difmap
_audit_creation_date 2015-01-14
_audit_creation_method
;
Olex2 1.2
(compiled 2015.01.12 svn.r3133 for OlexSys, GUI svn.r4987)
;
_audit_update_record
;
2015-10-06 deposited with the CCDC.
2015-12-11 downloaded from the CCDC.
;
_cell_angle_alpha 90.00
_cell_angle_beta 92.415(5)
_cell_angle_gamma 90.00
_cell_formula_units_Z 2
_cell_length_a 5.7083(3)
_cell_length_b 12.8910(6)
_cell_length_c 12.3640(6)
_cell_measurement_reflns_used 1890
_cell_measurement_temperature 291(2)
_cell_measurement_theta_max 72.1520
_cell_measurement_theta_min 7.7280
_cell_volume 909.01(8)
_computing_cell_refinement
;
CrysAlisPro, Agilent Technologies,
Version 1.171.36.32 (release 02-08-2013 CrysAlis171 .NET)
(compiled Aug  2 2013,16:46:58)
;
_computing_data_collection
;
CrysAlisPro, Agilent Technologies,
Version 1.171.36.32 (release 02-08-2013 CrysAlis171 .NET)
(compiled Aug  2 2013,16:46:58)
;
_computing_data_reduction
;
CrysAlisPro, Agilent Technologies,
Version 1.171.36.32 (release 02-08-2013 CrysAlis171 .NET)
(compiled Aug  2 2013,16:46:58)
;
_computing_molecular_graphics 'Olex2 (Dolomanov et al., 2009)'
_computing_publication_material 'Olex2 (Dolomanov et al., 2009)'
_computing_structure_refinement 'ShelXL (Sheldrick, 2008)'
_computing_structure_solution
;
Superflip (Palatinus & Chapuis, 2007;Palatinus & van der Lee, 2008;
Palatinus et al., 2012)
;
_diffrn_ambient_temperature 291.15
_diffrn_detector_area_resol_mean 16.2312
_diffrn_measured_fraction_theta_full 0.997
_diffrn_measured_fraction_theta_max 0.997
_diffrn_measurement_details
;
  1 omega   -7.00   24.00   1.0000    1.0000
omega____ theta____ kappa____ phi______ frames
    -        0.0000  -37.0000   90.0000 31

  2 omega  -59.00  -32.00   1.0000    1.0000
omega____ theta____ kappa____ phi______ frames
    -        0.0000  178.0000  -90.0000 27

  3 omega  -65.00  -37.00   1.0000    1.0000
omega____ theta____ kappa____ phi______ frames
    -        0.0000  -37.0000   90.0000 28

  4 omega   50.00  128.00   1.0000    3.0000
omega____ theta____ kappa____ phi______ frames
    -       56.0000   37.0000  -30.0000 78

  5 omega  -14.00   84.00   1.0000    3.0000
omega____ theta____ kappa____ phi______ frames
    -       56.0000  -77.0000  -90.0000 98

  6 omega   29.00  120.00   1.0000    3.0000
omega____ theta____ kappa____ phi______ frames
    -       56.0000   77.0000   30.0000 91

  7 omega   66.00   95.00   1.0000    3.0000
omega____ theta____ kappa____ phi______ frames
    -       56.0000 -125.0000 -180.0000 29

  8 omega   67.00  108.00   1.0000   17.0000
omega____ theta____ kappa____ phi______ frames
    -      112.0000  -94.0000 -180.0000 41

  9 omega   43.00   75.00   1.0000   17.0000
omega____ theta____ kappa____ phi______ frames
    -      112.0000  -30.0000  -30.0000 32

 10 omega   45.00  134.00   1.0000   17.0000
omega____ theta____ kappa____ phi______ frames
    -      112.0000  -77.0000    0.0000 89

 11 omega   83.00  165.00   1.0000   17.0000
omega____ theta____ kappa____ phi______ frames
    -      112.0000   30.0000  150.0000 82

 12 omega   74.00  102.00   1.0000   17.0000
omega____ theta____ kappa____ phi______ frames
    -      112.0000  -94.0000  -90.0000 28

 13 omega   43.00   87.00   1.0000   17.0000
omega____ theta____ kappa____ phi______ frames
    -      112.0000  -30.0000    0.0000 44

 14 omega   42.00   70.00   1.0000   17.0000
omega____ theta____ kappa____ phi______ frames
    -      112.0000  -30.0000   30.0000 28

 15 omega   44.00  104.00   1.0000   17.0000
omega____ theta____ kappa____ phi______ frames
    -      112.0000  -94.0000  -60.0000 60

 16 omega   51.00   77.00   1.0000   17.0000
omega____ theta____ kappa____ phi______ frames
    -      112.0000  -30.0000  -60.0000 26

 17 omega   49.00   97.00   1.0000   17.0000
omega____ theta____ kappa____ phi______ frames
    -      112.0000  -45.0000  -90.0000 48

 18 omega  -45.00   73.00   1.0000    1.0000
omega____ theta____ kappa____ phi______ frames
    -        0.0000   18.0000  107.0000 118

 19 omega   26.00  103.00   1.0000    3.0000
omega____ theta____ kappa____ phi______ frames
    -       56.0000   77.0000 -150.0000 77
;
_diffrn_measurement_device_type 'Xcalibur, Eos, Gemini'
_diffrn_measurement_method '\w scans'
_diffrn_orient_matrix_UB_11 -0.0406969000
_diffrn_orient_matrix_UB_12 0.0281407000
_diffrn_orient_matrix_UB_13 0.1188308000
_diffrn_orient_matrix_UB_21 -0.2649461000
_diffrn_orient_matrix_UB_22 0.0103576000
_diffrn_orient_matrix_UB_23 -0.0269307000
_diffrn_orient_matrix_UB_31 -0.0336049000
_diffrn_orient_matrix_UB_32 -0.1156738000
_diffrn_orient_matrix_UB_33 0.0265554000
_diffrn_radiation_monochromator graphite
_diffrn_radiation_type CuK\a
_diffrn_radiation_wavelength 1.54184
_diffrn_reflns_av_R_equivalents 0.0613
_diffrn_reflns_av_unetI/netI 0.0736
_diffrn_reflns_limit_h_max 6
_diffrn_reflns_limit_h_min -6
_diffrn_reflns_limit_k_max 11
_diffrn_reflns_limit_k_min -15
_diffrn_reflns_limit_l_max 14
_diffrn_reflns_limit_l_min -11
_diffrn_reflns_number 3616
_diffrn_reflns_theta_full 67.07
_diffrn_reflns_theta_max 67.07
_diffrn_reflns_theta_min 3.58
_diffrn_source 'Enhance (Cu) X-ray Source'
_exptl_absorpt_coefficient_mu 13.457
_exptl_absorpt_correction_T_max 1.00000
_exptl_absorpt_correction_T_min 0.26709
_exptl_absorpt_correction_type multi-scan
_exptl_absorpt_process_details
;
CrysAlisPro, Agilent Technologies,
Version 1.171.36.32 (release 02-08-2013 CrysAlis171 .NET)
(compiled Aug  2 2013,16:46:58)
Empirical absorption correction using spherical harmonics,
 implemented in SCALE3 ABSPACK scaling algorithm.
;
_exptl_crystal_colour colourless
_exptl_crystal_density_diffrn 1.993
_exptl_crystal_density_method 'not measured'
_exptl_crystal_description crystal
_exptl_crystal_F_000 528
_exptl_crystal_size_max 0.18
_exptl_crystal_size_mid 0.18
_exptl_crystal_size_min 0.08
_refine_diff_density_max 0.964
_refine_diff_density_min -0.943
_refine_diff_density_rms 0.159
_refine_ls_abs_structure_details 'Flack H D (1983), Acta Cryst. A39, 876-881'
_refine_ls_abs_structure_Flack -0.022(18)
_refine_ls_extinction_method none
_refine_ls_goodness_of_fit_ref 1.041
_refine_ls_hydrogen_treatment constr
_refine_ls_matrix_type full
_refine_ls_number_parameters 218
_refine_ls_number_reflns 2353
_refine_ls_number_restraints 1
_refine_ls_restrained_S_all 1.041
_refine_ls_R_factor_all 0.0590
_refine_ls_R_factor_gt 0.0562
_refine_ls_shift/su_max 0.001
_refine_ls_shift/su_mean 0.000
_refine_ls_structure_factor_coef Fsqd
_refine_ls_weighting_details 'calc w=1/[\s^2^(Fo^2^)+(0.1030P)^2^+0.0000P] where P=(Fo^2^+2Fc^2^)/3'
_refine_ls_weighting_scheme calc
_refine_ls_wR_factor_gt 0.1457
_refine_ls_wR_factor_ref 0.1518
_reflns_number_gt 2194
_reflns_number_total 2353
_reflns_threshold_expression >2sigma(I)
_cod_data_source_file c5ra21183b5.cif
_cod_data_source_block 20140109a
_cod_database_code 7223468
_chemical_oxdiff_formula C1H1O1N1Pd1Cl1
_reflns_odcompleteness_completeness 99.71
_reflns_odcompleteness_iscentric 1
_reflns_odcompleteness_theta 66.97
_olex2_refinement_description
;
1. Fixed Uiso
 At 1.2 times of:
  All C(H) groups, All C(H,H) groups
 At 1.5 times of:
  All O(H) groups
2.a Ternary CH refined with riding coordinates:
 C9(H9)
2.b Secondary CH2 refined with riding coordinates:
 C10(H10A,H10B), C11(H11A,H11B)
2.c Aromatic/amide H refined with riding coordinates:
 C2(H2), C3(H3), C5(H5), C6(H6), C7(H7), C8(H8), C13(H13), C14(H14), C15(H15),
 C16(H16), C17(H17)
2.d Idealised tetrahedral OH refined as rotating group:
 O1(H1)
;
_olex2_submission_special_instructions 'No special instructions were received'

loop_
_space_group_symop_id
_space_group_symop_operation_xyz
1 'x, y, z'
2 '-x, y+1/2, -z'

loop_
_atom_site_label
_atom_site_type_symbol
_atom_site_fract_x
_atom_site_fract_y
_atom_site_fract_z
_atom_site_U_iso_or_equiv
_atom_site_adp_type
_atom_site_occupancy
_atom_site_calc_flag
_atom_site_refinement_flags_posn
Pd1 Pd 0.04729(13) 0.43478(6) 0.52566(6) 0.0479(2) Uani 1 d .
Br1 Br -0.2695(3) 0.52418(14) 0.61923(15) 0.0779(5) Uani 1 d .
Br2 Br -0.0150(2) 0.55360(10) 0.37622(11) 0.0608(4) Uani 1 d .
O1 O 0.0580(18) 0.2205(9) 0.2378(10) 0.075(3) Uani 1 d .
H1 H 0.1037 0.1777 0.2830 0.112 Uiso 1 calc GR
N1 N 0.1502(19) 0.3462(8) 0.6581(8) 0.050(2) Uani 1 d .
N2 N 0.4249(17) 0.2948(8) 0.5388(8) 0.049(2) Uani 1 d .
N3 N 0.4098(18) 0.3332(8) 0.3682(8) 0.050(2) Uani 1 d .
C1 C 0.304(2) 0.3503(9) 0.4663(11) 0.054(3) Uani 1 d .
C2 C 0.607(2) 0.2444(12) 0.4962(11) 0.055(3) Uani 1 d .
H2 H 0.7152 0.2022 0.5331 0.066 Uiso 1 calc R
C3 C 0.600(2) 0.2674(11) 0.3885(12) 0.057(3) Uani 1 d .
H3 H 0.7036 0.2436 0.3380 0.069 Uiso 1 calc R
C4 C 0.341(2) 0.2918(10) 0.6463(10) 0.054(3) Uani 1 d .
C5 C 0.454(3) 0.2328(11) 0.7277(11) 0.061(3) Uani 1 d .
H5 H 0.5901 0.1960 0.7158 0.073 Uiso 1 calc R
C6 C 0.351(4) 0.2321(14) 0.8271(12) 0.078(4) Uani 1 d .
H6 H 0.4185 0.1950 0.8848 0.094 Uiso 1 calc R
C7 C 0.152(4) 0.2856(15) 0.8394(13) 0.083(5) Uani 1 d .
H7 H 0.0820 0.2847 0.9059 0.100 Uiso 1 calc R
C8 C 0.053(3) 0.3407(13) 0.7570(12) 0.070(4) Uani 1 d .
H8 H -0.0864 0.3761 0.7678 0.084 Uiso 1 calc R
C9 C 0.3263(18) 0.3650(9) 0.2607(9) 0.045(2) Uani 1 d .
H9 H 0.1893 0.4098 0.2680 0.054 Uiso 1 calc R
C10 C 0.250(2) 0.2695(11) 0.1944(10) 0.057(3) Uani 1 d .
H10A H 0.2107 0.2904 0.1205 0.068 Uiso 1 calc R
H10B H 0.3802 0.2210 0.1928 0.068 Uiso 1 calc R
C11 C 0.517(2) 0.4273(18) 0.2088(12) 0.074(4) Uani 1 d .
H11A H 0.6528 0.3833 0.2016 0.089 Uiso 1 calc R
H11B H 0.5620 0.4842 0.2566 0.089 Uiso 1 calc R
C12 C 0.445(2) 0.4715(12) 0.0980(12) 0.062(3) Uani 1 d .
C13 C 0.584(3) 0.4662(17) 0.0119(16) 0.085(5) Uani 1 d .
H13 H 0.7296 0.4340 0.0211 0.102 Uiso 1 calc R
C14 C 0.524(3) 0.5040(17) -0.0838(15) 0.087(5) Uani 1 d .
H14 H 0.6235 0.4948 -0.1407 0.104 Uiso 1 calc R
C15 C 0.319(3) 0.5566(16) -0.1014(13) 0.080(5) Uani 1 d .
H15 H 0.2780 0.5831 -0.1696 0.096 Uiso 1 calc R
C16 C 0.177(3) 0.5694(13) -0.0193(14) 0.074(4) Uani 1 d .
H16 H 0.0393 0.6071 -0.0297 0.089 Uiso 1 calc R
C17 C 0.233(3) 0.5277(14) 0.0800(12) 0.071(4) Uani 1 d .
H17 H 0.1320 0.5361 0.1362 0.085 Uiso 1 calc R

loop_
_atom_site_aniso_label
_atom_site_aniso_U_11
_atom_site_aniso_U_22
_atom_site_aniso_U_33
_atom_site_aniso_U_23
_atom_site_aniso_U_13
_atom_site_aniso_U_12
Pd1 0.0483(4) 0.0358(4) 0.0585(4) -0.0058(3) -0.0113(3) 0.0032(3)
Br1 0.0814(10) 0.0632(10) 0.0891(9) -0.0142(7) 0.0048(8) 0.0187(8)
Br2 0.0633(7) 0.0445(7) 0.0725(7) -0.0004(5) -0.0205(6) 0.0076(6)
O1 0.059(5) 0.056(6) 0.108(8) -0.003(6) -0.010(5) -0.013(5)
N1 0.057(5) 0.039(5) 0.054(4) -0.001(4) -0.010(4) 0.002(4)
N2 0.050(5) 0.039(5) 0.055(4) -0.003(4) -0.013(4) 0.013(4)
N3 0.049(5) 0.043(5) 0.058(5) -0.003(4) 0.003(4) 0.010(4)
C1 0.045(5) 0.036(5) 0.078(7) -0.007(5) -0.027(5) -0.005(5)
C2 0.044(5) 0.054(7) 0.068(6) 0.003(6) -0.004(5) 0.001(5)
C3 0.045(6) 0.054(8) 0.073(7) 0.008(6) -0.008(5) 0.001(5)
C4 0.064(7) 0.035(5) 0.063(6) -0.003(5) -0.018(6) -0.014(5)
C5 0.063(7) 0.047(7) 0.070(6) 0.001(6) -0.018(6) 0.007(6)
C6 0.103(12) 0.067(9) 0.063(7) 0.008(7) -0.016(8) 0.003(9)
C7 0.112(13) 0.067(9) 0.071(7) 0.004(7) 0.010(9) 0.009(10)
C8 0.077(9) 0.069(9) 0.065(7) -0.001(6) 0.018(7) -0.003(7)
C9 0.035(4) 0.043(6) 0.058(5) -0.003(5) -0.001(4) 0.010(4)
C10 0.057(7) 0.050(7) 0.063(6) -0.013(5) -0.001(5) 0.004(6)
C11 0.057(6) 0.081(10) 0.083(8) 0.012(9) -0.008(6) -0.006(9)
C12 0.053(6) 0.055(7) 0.077(7) 0.007(6) 0.006(6) -0.008(6)
C13 0.076(9) 0.074(12) 0.105(11) 0.010(9) 0.012(9) 0.009(8)
C14 0.088(11) 0.083(13) 0.091(10) 0.006(10) 0.026(9) 0.004(10)
C15 0.072(9) 0.090(12) 0.078(8) 0.032(9) -0.009(7) -0.015(9)
C16 0.068(8) 0.062(9) 0.092(9) 0.020(8) -0.016(8) -0.004(7)
C17 0.063(8) 0.079(11) 0.070(7) 0.014(7) 0.004(6) 0.003(7)

loop_
_atom_type_symbol
_atom_type_description
_atom_type_scat_dispersion_real
_atom_type_scat_dispersion_imag
_atom_type_scat_source
C C 0.0181 0.0091 'International Tables Vol C Tables 4.2.6.8 and 6.1.1.4'
H H 0.0000 0.0000 'International Tables Vol C Tables 4.2.6.8 and 6.1.1.4'
Br Br -0.6763 1.2805 'International Tables Vol C Tables 4.2.6.8 and 6.1.1.4'
N N 0.0311 0.0180 'International Tables Vol C Tables 4.2.6.8 and 6.1.1.4'
O O 0.0492 0.0322 'International Tables Vol C Tables 4.2.6.8 and 6.1.1.4'
Pd Pd 0.1215 3.9337 'International Tables Vol C Tables 4.2.6.8 and 6.1.1.4'

loop_
_geom_angle_atom_site_label_1
_geom_angle_atom_site_label_2
_geom_angle_atom_site_label_3
_geom_angle
Br2 Pd1 Br1 88.59(6)
N1 Pd1 Br1 94.4(3)
N1 Pd1 Br2 170.7(3)
C1 Pd1 Br1 172.7(4)
C1 Pd1 Br2 98.7(4)
C1 Pd1 N1 78.5(5)
C10 O1 H1 109.5
C4 N1 Pd1 114.8(9)
C4 N1 C8 116.4(12)
C8 N1 Pd1 128.8(10)
C1 N2 C2 112.6(11)
C1 N2 C4 117.3(11)
C2 N2 C4 130.0(10)
C1 N3 C9 127.8(9)
C3 N3 C1 107.6(10)
C3 N3 C9 124.1(10)
N2 C1 Pd1 114.8(10)
N2 C1 N3 105.7(10)
N3 C1 Pd1 139.4(9)
N2 C2 H2 126.7
N2 C2 C3 106.7(12)
C3 C2 H2 126.7
N3 C3 H3 126.3
C2 C3 N3 107.3(13)
C2 C3 H3 126.3
N1 C4 N2 113.7(10)
N1 C4 C5 124.9(13)
C5 C4 N2 121.4(12)
C4 C5 H5 121.9
C6 C5 C4 116.3(14)
C6 C5 H5 121.9
C5 C6 H6 120.3
C7 C6 C5 119.3(14)
C7 C6 H6 120.3
C6 C7 H7 119.4
C6 C7 C8 121.1(16)
C8 C7 H7 119.4
N1 C8 H8 119.0
C7 C8 N1 122.0(15)
C7 C8 H8 119.0
N3 C9 H9 108.4
N3 C9 C10 109.7(10)
N3 C9 C11 108.9(9)
C10 C9 H9 108.4
C11 C9 H9 108.4
C11 C9 C10 113.0(11)
O1 C10 C9 111.6(10)
O1 C10 H10A 109.3
O1 C10 H10B 109.3
C9 C10 H10A 109.3
C9 C10 H10B 109.3
H10A C10 H10B 108.0
C9 C11 H11A 108.7
C9 C11 H11B 108.7
C9 C11 C12 114.3(11)
H11A C11 H11B 107.6
C12 C11 H11A 108.7
C12 C11 H11B 108.7
C13 C12 C11 123.0(16)
C13 C12 C17 115.1(15)
C17 C12 C11 121.7(13)
C12 C13 H13 118.3
C14 C13 C12 123.4(19)
C14 C13 H13 118.3
C13 C14 H14 119.3
C13 C14 C15 121.3(17)
C15 C14 H14 119.3
C14 C15 H15 120.6
C16 C15 C14 118.9(15)
C16 C15 H15 120.6
C15 C16 H16 119.7
C15 C16 C17 120.6(16)
C17 C16 H16 119.7
C12 C17 H17 119.7
C16 C17 C12 120.6(14)
C16 C17 H17 119.7

loop_
_geom_bond_atom_site_label_1
_geom_bond_atom_site_label_2
_geom_bond_distance
Pd1 Br1 2.4726(18)
Pd1 Br2 2.4148(15)
Pd1 N1 2.061(10)
Pd1 C1 1.990(14)
O1 H1 0.8200
O1 C10 1.394(17)
N1 C4 1.307(19)
N1 C8 1.367(17)
N2 C1 1.319(16)
N2 C2 1.350(17)
N2 C4 1.432(17)
N3 C1 1.396(18)
N3 C3 1.393(17)
N3 C9 1.452(15)
C2 H2 0.9300
C2 C3 1.36(2)
C3 H3 0.9300
C4 C5 1.398(18)
C5 H5 0.9300
C5 C6 1.38(2)
C6 H6 0.9300
C6 C7 1.34(3)
C7 H7 0.9300
C7 C8 1.35(2)
C8 H8 0.9300
C9 H9 0.9800
C9 C10 1.531(16)
C9 C11 1.515(19)
C10 H10A 0.9700
C10 H10B 0.9700
C11 H11A 0.9700
C11 H11B 0.9700
C11 C12 1.52(2)
C12 C13 1.36(2)
C12 C17 1.42(2)
C13 H13 0.9300
C13 C14 1.31(3)
C14 H14 0.9300
C14 C15 1.36(3)
C15 H15 0.9300
C15 C16 1.33(2)
C16 H16 0.9300
C16 C17 1.37(2)
C17 H17 0.9300

loop_
_geom_hbond_atom_site_label_D
_geom_hbond_atom_site_label_H
_geom_hbond_atom_site_label_A
_geom_hbond_distance_DH
_geom_hbond_distance_HA
_geom_hbond_distance_DA
_geom_hbond_angle_DHA
_geom_hbond_site_symmetry_A
O1 H1 Br1 0.82 2.49 3.288(12) 166.2 2_546

loop_
_geom_torsion_atom_site_label_1
_geom_torsion_atom_site_label_2
_geom_torsion_atom_site_label_3
_geom_torsion_atom_site_label_4
_geom_torsion
Pd1 N1 C4 N2 -7.0(13)
Pd1 N1 C4 C5 174.6(10)
Pd1 N1 C8 C7 -174.1(13)
Br1 Pd1 N1 C4 -173.1(8)
Br1 Pd1 N1 C8 3.7(12)
Br1 Pd1 C1 N2 -22(3)
Br1 Pd1 C1 N3 162.4(16)
Br2 Pd1 N1 C4 -65(2)
Br2 Pd1 N1 C8 112(2)
Br2 Pd1 C1 N2 162.5(8)
Br2 Pd1 C1 N3 -13.5(13)
N1 Pd1 C1 N2 -8.5(8)
N1 Pd1 C1 N3 175.5(14)
N1 C4 C5 C6 1(2)
N2 C2 C3 N3 0.2(15)
N2 C4 C5 C6 -177.3(13)
N3 C9 C10 O1 65.0(13)
N3 C9 C11 C12 -176.3(13)
C1 Pd1 N1 C4 8.6(8)
C1 Pd1 N1 C8 -174.7(13)
C1 N2 C2 C3 -1.1(15)
C1 N2 C4 N1 -0.2(15)
C1 N2 C4 C5 178.2(12)
C1 N3 C3 C2 0.7(15)
C1 N3 C9 C10 -110.7(13)
C1 N3 C9 C11 125.2(14)
C2 N2 C1 Pd1 -175.8(9)
C2 N2 C1 N3 1.6(14)
C2 N2 C4 N1 -176.1(12)
C2 N2 C4 C5 2(2)
C3 N3 C1 Pd1 174.9(10)
C3 N3 C1 N2 -1.4(13)
C3 N3 C9 C10 60.7(15)
C3 N3 C9 C11 -63.5(17)
C4 N1 C8 C7 3(2)
C4 N2 C1 Pd1 7.6(13)
C4 N2 C1 N3 -175.1(10)
C4 N2 C2 C3 175.0(12)
C4 C5 C6 C7 1(2)
C5 C6 C7 C8 -1(3)
C6 C7 C8 N1 -1(3)
C8 N1 C4 N2 175.8(11)
C8 N1 C4 C5 -2.6(19)
C9 N3 C1 Pd1 -13(2)
C9 N3 C1 N2 171.1(11)
C9 N3 C3 C2 -172.1(12)
C9 C11 C12 C13 -134.4(18)
C9 C11 C12 C17 50(2)
C10 C9 C11 C12 61.5(19)
C11 C9 C10 O1 -173.3(11)
C11 C12 C13 C14 180.0(19)
C11 C12 C17 C16 177.8(17)
C12 C13 C14 C15 3(3)
C13 C12 C17 C16 2(3)
C13 C14 C15 C16 0(3)
C14 C15 C16 C17 -2(3)
C15 C16 C17 C12 1(3)
C17 C12 C13 C14 -4(3)
